data_1513998
loop_
_publ_author_name
'Jean-Ho Chu'
'Wan-Sheung Li'
'Ito Chao'
'Gene-Hsiang Lee'
'Wen-Sheng Chung'

_publ_section_title
;
 Regioselectivity in the 1,3-dipolar cycloaddition of
 adamantylidenefulvene and its modification by inclusion in cyclodextrins'
 solutions
;
_journal_issue 31
_journal_name_full Tetrahedron
_journal_page_first 7380
_journal_page_last 7389
_journal_paper_doi 10.1016/j.tet.2006.05.021
_journal_volume 62
_journal_year 2006
_chemical_formula_sum 'C29 H28 N2 O2'
_chemical_formula_weight 436.53
_chemical_name_systematic
; 
 ? 
;
_space_group_IT_number 14
_symmetry_cell_setting monoclinic
_symmetry_space_group_name_Hall '-P 2ybc'
_symmetry_space_group_name_H-M 'P 1 21/c 1'
_atom_sites_solution_hydrogens geom
_atom_sites_solution_primary direct
_atom_sites_solution_secondary difmap
_audit_creation_method SHELXL
_cell_angle_alpha 90.00
_cell_angle_beta 97.291(14)
_cell_angle_gamma 90.00
_cell_formula_units_Z 4
_cell_length_a 11.384(2)
_cell_length_b 17.894(3)
_cell_length_c 11.099(2)
_cell_measurement_reflns_used 25
_cell_measurement_temperature 293(2)
_cell_measurement_theta_max 14.55
_cell_measurement_theta_min 9.70
_cell_volume 2242.6(7)
_computing_cell_refinement 'Enraf-Nonius CAD4'
_computing_data_collection 'Enraf-Nonius CAD4'
_computing_data_reduction 'NRCSDP DATARD2'
_computing_molecular_graphics 'Siemens SHELXTL'
_computing_publication_material 'Siemens SHELXTL'
_computing_structure_refinement 'SHELXL-93 (Sheldrick, 1993)'
_computing_structure_solution 'SHELXS-86 (Sheldrick, 1990)'
_diffrn_ambient_temperature 293(2)
_diffrn_measurement_device 'Enraf-Nonius CAD4'
_diffrn_measurement_method '\w scans'
_diffrn_radiation_monochromator graphite
_diffrn_radiation_source 'fine-focus sealed tube'
_diffrn_radiation_type MoK\a
_diffrn_radiation_wavelength 0.71073
_diffrn_reflns_av_R_equivalents 0.0000
_diffrn_reflns_av_sigmaI/netI 0.0315
_diffrn_reflns_limit_h_max 13
_diffrn_reflns_limit_h_min -13
_diffrn_reflns_limit_k_max 21
_diffrn_reflns_limit_k_min 0
_diffrn_reflns_limit_l_max 0
_diffrn_reflns_limit_l_min -13
_diffrn_reflns_number 3958
_diffrn_reflns_theta_max 25.02
_diffrn_reflns_theta_min 1.80
_diffrn_standards_decay_% 0
_diffrn_standards_interval_time 60
_diffrn_standards_number 3
_exptl_absorpt_coefficient_mu 0.081
_exptl_absorpt_correction_type none
_exptl_crystal_colour colorless
_exptl_crystal_density_diffrn 1.293
_exptl_crystal_density_meas ?
_exptl_crystal_description block
_exptl_crystal_F_000 928
_exptl_crystal_size_max 0.60
_exptl_crystal_size_mid 0.50
_exptl_crystal_size_min 0.40
_refine_diff_density_max 0.162
_refine_diff_density_min -0.155
_refine_diff_density_rms 0.033
_refine_ls_extinction_coef 0.0078(12)
_refine_ls_extinction_expression Fc^*^=kFc[1+0.001xFc^2^\l^3^/sin(2\q)]^-1/4^
_refine_ls_extinction_method SHELXL
_refine_ls_goodness_of_fit_all 1.099
_refine_ls_goodness_of_fit_obs 1.241
_refine_ls_hydrogen_treatment constr
_refine_ls_matrix_type full
_refine_ls_number_parameters 299
_refine_ls_number_reflns 3958
_refine_ls_number_restraints 0
_refine_ls_restrained_S_all 1.099
_refine_ls_restrained_S_obs 1.241
_refine_ls_R_factor_all 0.0685
_refine_ls_R_factor_obs 0.0422
_refine_ls_shift/esd_max -0.001
_refine_ls_shift/esd_mean 0.000
_refine_ls_structure_factor_coef Fsqd
_refine_ls_weighting_details 'w=1/[\s^2^(Fo^2^)+(0.0597P)^2^+0.0000P] where P=(Fo^2^+2Fc^2^)/3'
_refine_ls_weighting_scheme calc
_refine_ls_wR_factor_all 0.1198
_refine_ls_wR_factor_obs 0.1113
_reflns_number_observed 2770
_reflns_number_total 3958
_reflns_observed_criterion >2sigma(I)
_cod_data_source_file 2006-7380-2.txt
_cod_data_source_block ic6176
_cod_depositor_comments
;
The following automatic conversions were performed:

'_symmetry_cell_setting' value 'Monoclinic' changed to 'monoclinic'
according to the built-in table from CIF Core dictionary named
'cif_core.dic' version 2.4.1 from 2010-06-29.

Automatic conversion script
Id: cif_fix_values 2281 2013-09-26 08:29:07Z andrius 

The following automatic conversions were performed:

'_exptl_crystal_density_meas' value 'not_measured' was changed to '?'
- the value is perceived as not measured.

Automatic conversion script
Id: cif_fix_values 3008 2015-01-20 13:52:24Z robertas 

The following automatic conversions were performed:

'_refine_ls_weighting_scheme' value 'calc
w=1/[\s^2^(Fo^2^)+(0.0597P)^2^+0.0000P] where P=(Fo^2^+2Fc^2^)/3' was
changed to 'calc'. New tag '_refine_ls_weighting_details' was
created. The value of the new tag was set to
'w=1/[\s^2^(Fo^2^)+(0.0597P)^2^+0.0000P] where P=(Fo^2^+2Fc^2^)/3'.

Automatic conversion script
Id: cif_fix_values 3143 2015-03-26 13:38:13Z robertas 
;
_cod_original_cell_volume 2242.5(7)
_cod_original_sg_symbol_H-M P2(1)/c
_cod_database_code 1513998

loop_
_symmetry_equiv_pos_as_xyz
'x, y, z'
'-x, y+1/2, -z+1/2'
'-x, -y, -z'
'x, -y-1/2, z-1/2'

loop_
_atom_site_aniso_label
_atom_site_aniso_U_11
_atom_site_aniso_U_22
_atom_site_aniso_U_33
_atom_site_aniso_U_23
_atom_site_aniso_U_13
_atom_site_aniso_U_12
O1 0.0448(7) 0.0668(9) 0.0605(9) -0.0080(7) 0.0053(6) 0.0104(7)
O2 0.0479(7) 0.0664(9) 0.0505(8) 0.0174(6) -0.0063(6) -0.0137(7)
N1 0.0534(10) 0.0598(11) 0.0541(10) -0.0072(8) 0.0140(8) 0.0091(8)
N2 0.0478(9) 0.0610(10) 0.0462(9) 0.0085(8) -0.0005(7) -0.0124(8)
C1 0.0450(10) 0.0449(11) 0.0521(11) -0.0064(8) 0.0105(8) 0.0005(8)
C2 0.0472(10) 0.0401(10) 0.0392(9) -0.0029(7) 0.0095(7) 0.0007(8)
C3 0.0535(11) 0.0431(11) 0.0585(12) 0.0061(9) 0.0141(9) -0.0029(9)
C4 0.0604(13) 0.082(2) 0.0569(13) 0.0197(11) 0.0070(10) -0.0082(12)
C5 0.0585(13) 0.112(2) 0.0407(11) 0.0004(12) 0.0161(9) -0.0060(13)
C6 0.0571(13) 0.101(2) 0.0606(13) 0.0054(12) 0.0200(10) -0.0106(12)
C7 0.0480(11) 0.0764(15) 0.0492(11) -0.0027(10) 0.0057(9) -0.0132(10)
C8 0.0496(11) 0.0619(13) 0.0527(12) -0.0030(10) 0.0070(9) 0.0017(10)
C9 0.0485(11) 0.087(2) 0.0548(12) -0.0229(11) 0.0078(9) 0.0050(11)
C10 0.0653(13) 0.0531(12) 0.0640(13) -0.0016(10) 0.0152(10) -0.0165(10)
C11 0.0449(10) 0.0336(9) 0.0413(9) -0.0017(7) 0.0089(7) 0.0023(8)
C12 0.0505(10) 0.0349(9) 0.0436(10) 0.0030(7) 0.0105(8) 0.0058(8)
C13 0.0469(10) 0.0497(11) 0.0388(10) 0.0046(8) 0.0058(8) 0.0083(8)
C14 0.0475(10) 0.0416(10) 0.0361(9) -0.0002(7) 0.0070(7) 0.0010(8)
C15 0.0449(10) 0.0392(10) 0.0484(10) 0.0018(8) 0.0088(8) 0.0017(8)
C16 0.0449(10) 0.0406(10) 0.0459(10) 0.0007(8) 0.0106(8) 0.0092(8)
C17 0.0584(11) 0.0341(10) 0.0477(10) -0.0022(8) 0.0095(8) 0.0115(8)
C18 0.0579(13) 0.0721(15) 0.0643(13) -0.0189(11) 0.0054(10) 0.0141(11)
C19 0.0704(15) 0.076(2) 0.088(2) -0.0227(14) -0.0121(13) 0.0088(13)
C20 0.124(2) 0.063(2) 0.0573(14) -0.0163(12) -0.0115(14) 0.000(2)
C21 0.135(2) 0.0571(15) 0.0531(14) -0.0147(11) 0.0221(14) -0.017(2)
C22 0.092(2) 0.0388(11) 0.0526(12) -0.0058(9) 0.0230(11) -0.0056(10)
C23 0.0440(10) 0.0445(10) 0.0361(9) 0.0009(8) 0.0038(7) -0.0011(8)
C24 0.0425(10) 0.0461(11) 0.0425(10) -0.0065(8) 0.0048(7) 0.0036(8)
C25 0.0527(11) 0.0608(13) 0.0548(12) -0.0042(10) 0.0107(9) -0.0078(10)
C26 0.0552(12) 0.0693(15) 0.085(2) -0.0097(12) 0.0203(11) -0.0137(11)
C27 0.0464(12) 0.073(2) 0.107(2) -0.0257(15) 0.0033(13) -0.0076(12)
C28 0.0548(12) 0.080(2) 0.0671(14) -0.0194(12) -0.0167(11) 0.0096(12)
C29 0.0497(11) 0.0674(14) 0.0501(12) -0.0035(10) 0.0015(9) 0.0073(10)

loop_
_atom_site_label
_atom_site_type_symbol
_atom_site_fract_x
_atom_site_fract_y
_atom_site_fract_z
_atom_site_U_iso_or_equiv
_atom_site_thermal_displace_type
_atom_site_occupancy
_atom_site_calc_flag
_atom_site_refinement_flags
O1 O 0.20366(10) 0.64799(8) 0.09623(12) 0.0575(4) Uani 1 d .
O2 O -0.03511(10) 0.77151(8) -0.03872(11) 0.0560(4) Uani 1 d .
N1 N 0.15841(13) 0.62180(9) -0.02079(14) 0.0551(4) Uani 1 d .
N2 N 0.07778(13) 0.80434(9) -0.03544(14) 0.0522(4) Uani 1 d .
C1 C -0.30526(15) 0.71789(10) 0.1406(2) 0.0470(5) Uani 1 d .
H1B H -0.27988(15) 0.76726(10) 0.1157(2) 0.056 Uiso 1 calc R
C2 C -0.21218(15) 0.66023(10) 0.12180(15) 0.0418(4) Uani 1 d .
C3 C -0.2524(2) 0.58278(10) 0.1537(2) 0.0511(5) Uani 1 d .
H3A H -0.1931(2) 0.54565(10) 0.1376(2) 0.061 Uiso 1 calc R
C4 C -0.2652(2) 0.58387(14) 0.2897(2) 0.0664(6) Uani 1 d .
H4A H -0.2890(2) 0.53483(14) 0.3150(2) 0.080 Uiso 1 calc R
H4B H -0.1897(2) 0.59621(14) 0.3362(2) 0.080 Uiso 1 calc R
C5 C -0.3580(2) 0.64174(15) 0.3140(2) 0.0696(7) Uani 1 d .
H5A H -0.3660(2) 0.64227(15) 0.4009(2) 0.083 Uiso 1 calc R
C6 C -0.4772(2) 0.6220(2) 0.2416(2) 0.0717(7) Uani 1 d .
H6A H -0.5362(2) 0.6586(2) 0.2571(2) 0.086 Uiso 1 calc R
H6B H -0.5030(2) 0.5733(2) 0.2666(2) 0.086 Uiso 1 calc R
C7 C -0.4645(2) 0.62074(12) 0.1062(2) 0.0579(5) Uani 1 d .
H7A H -0.5409(2) 0.60816(12) 0.0595(2) 0.070 Uiso 1 calc R
C8 C -0.4245(2) 0.69747(11) 0.0678(2) 0.0547(5) Uani 1 d .
H8A H -0.4833(2) 0.73464(11) 0.0816(2) 0.066 Uiso 1 calc R
H8B H -0.4167(2) 0.69705(11) -0.0183(2) 0.066 Uiso 1 calc R
C9 C -0.3189(2) 0.71860(13) 0.2757(2) 0.0634(6) Uani 1 d .
H9A H -0.2441(2) 0.73178(13) 0.3227(2) 0.076 Uiso 1 calc R
H9B H -0.3772(2) 0.75572(13) 0.2913(2) 0.076 Uiso 1 calc R
C10 C -0.3725(2) 0.56360(12) 0.0812(2) 0.0602(5) Uani 1 d .
H10A H -0.3651(2) 0.56304(12) -0.0049(2) 0.072 Uiso 1 calc R
H10B H -0.3973(2) 0.51426(12) 0.1040(2) 0.072 Uiso 1 calc R
C11 C -0.10483(15) 0.67609(9) 0.09387(15) 0.0396(4) Uani 1 d .
C12 C -0.00092(15) 0.62319(10) 0.0940(2) 0.0426(4) Uani 1 d .
H12A H -0.01510(15) 0.57618(10) 0.1350(2) 0.051 Uiso 1 calc R
C13 C 0.10496(15) 0.66482(10) 0.1602(2) 0.0451(4) Uani 1 d .
H13A H 0.12065(15) 0.64837(10) 0.2449(2) 0.054 Uiso 1 calc R
C14 C 0.07101(15) 0.74934(10) 0.15315(15) 0.0416(4) Uani 1 d .
H14A H 0.07602(15) 0.77204(10) 0.23400(15) 0.050 Uiso 1 calc R
C15 C -0.05390(15) 0.75299(10) 0.0865(2) 0.0439(4) Uani 1 d .
H15A H -0.10198(15) 0.79080(10) 0.1213(2) 0.053 Uiso 1 calc R
C16 C 0.0473(2) 0.60908(10) -0.0249(2) 0.0434(4) Uani 1 d .
C17 C -0.0193(2) 0.57940(10) -0.1371(2) 0.0465(4) Uani 1 d .
C18 C -0.1355(2) 0.55666(13) -0.1410(2) 0.0649(6) Uani 1 d .
H18A H -0.1735(2) 0.56088(13) -0.0719(2) 0.078 Uiso 1 calc R
C19 C -0.1963(2) 0.52760(14) -0.2468(2) 0.0798(7) Uani 1 d .
H19A H -0.2740(2) 0.51133(14) -0.2480(2) 0.096 Uiso 1 calc R
C20 C -0.1414(3) 0.52287(14) -0.3502(2) 0.0836(8) Uani 1 d .
H20A H -0.1826(3) 0.50512(14) -0.4222(2) 0.100 Uiso 1 calc R
C21 C -0.0257(3) 0.54452(13) -0.3459(2) 0.0810(7) Uani 1 d .
H21A H 0.0119(3) 0.54051(13) -0.4153(2) 0.097 Uiso 1 calc R
C22 C 0.0354(2) 0.57192(11) -0.2415(2) 0.0601(6) Uani 1 d .
H22A H 0.1143(2) 0.58570(11) -0.2401(2) 0.072 Uiso 1 calc R
C23 C 0.13691(15) 0.79419(10) 0.06936(15) 0.0416(4) Uani 1 d .
C24 C 0.25566(15) 0.82635(10) 0.0992(2) 0.0437(4) Uani 1 d .
C25 C 0.3123(2) 0.86203(11) 0.0122(2) 0.0558(5) Uani 1 d .
H25A H 0.2771(2) 0.86268(11) -0.0681(2) 0.067 Uiso 1 calc R
C26 C 0.4199(2) 0.89654(13) 0.0427(2) 0.0689(6) Uani 1 d .
H26A H 0.4569(2) 0.92029(13) -0.0168(2) 0.083 Uiso 1 calc R
C27 C 0.4723(2) 0.89592(14) 0.1607(2) 0.0760(7) Uani 1 d .
H27A H 0.5451(2) 0.91926(14) 0.1813(2) 0.091 Uiso 1 calc R
C28 C 0.4180(2) 0.86111(14) 0.2479(2) 0.0693(6) Uani 1 d .
H28A H 0.4538(2) 0.86104(14) 0.3280(2) 0.083 Uiso 1 calc R
C29 C 0.3104(2) 0.82601(12) 0.2179(2) 0.0561(5) Uani 1 d .
H29A H 0.2744(2) 0.80196(12) 0.2779(2) 0.067 Uiso 1 calc R

loop_
_atom_type_symbol
_atom_type_description
_atom_type_scat_dispersion_real
_atom_type_scat_dispersion_imag
_atom_type_scat_source
C C 0.0033 0.0016 'International Tables Vol C Tables 4.2.6.8 and 6.1.1.4'
H H 0.0000 0.0000 'International Tables Vol C Tables 4.2.6.8 and 6.1.1.4'
N N 0.0061 0.0033 'International Tables Vol C Tables 4.2.6.8 and 6.1.1.4'
O O 0.0106 0.0060 'International Tables Vol C Tables 4.2.6.8 and 6.1.1.4'

loop_
_geom_angle_atom_site_label_1
_geom_angle_atom_site_label_2
_geom_angle_atom_site_label_3
_geom_angle
N1 O1 C13 107.87(13)
N2 O2 C15 108.13(12)
C16 N1 O1 109.57(14)
C23 N2 O2 109.67(14)
C2 C1 C9 107.6(2)
C2 C1 C8 110.70(15)
C9 C1 C8 109.03(15)
C11 C2 C1 124.6(2)
C11 C2 C3 124.3(2)
C1 C2 C3 110.72(15)
C2 C3 C4 106.7(2)
C2 C3 C10 110.9(2)
C4 C3 C10 109.2(2)
C5 C4 C3 109.7(2)
C9 C5 C4 109.2(2)
C9 C5 C6 109.5(2)
C4 C5 C6 109.7(2)
C5 C6 C7 109.4(2)
C10 C7 C8 108.6(2)
C10 C7 C6 110.1(2)
C8 C7 C6 109.3(2)
C7 C8 C1 110.1(2)
C5 C9 C1 109.7(2)
C7 C10 C3 110.1(2)
C2 C11 C15 125.6(2)
C2 C11 C12 127.4(2)
C15 C11 C12 105.43(14)
C16 C12 C11 118.24(14)
C16 C12 C13 98.64(13)
C11 C12 C13 105.34(14)
O1 C13 C12 106.24(14)
O1 C13 C14 112.53(14)
C12 C13 C14 105.89(13)
C23 C14 C15 100.71(13)
C23 C14 C13 114.17(14)
C15 C14 C13 106.06(14)
O2 C15 C11 111.23(14)
O2 C15 C14 103.34(13)
C11 C15 C14 106.17(14)
N1 C16 C17 119.7(2)
N1 C16 C12 113.9(2)
C17 C16 C12 126.4(2)
C18 C17 C22 118.3(2)
C18 C17 C16 121.5(2)
C22 C17 C16 120.2(2)
C17 C18 C19 120.7(2)
C20 C19 C18 119.9(2)
C21 C20 C19 119.4(2)
C22 C21 C20 121.0(2)
C21 C22 C17 120.6(2)
N2 C23 C24 120.8(2)
N2 C23 C14 113.11(15)
C24 C23 C14 126.06(14)
C25 C24 C29 118.2(2)
C25 C24 C23 121.4(2)
C29 C24 C23 120.3(2)
C26 C25 C24 121.0(2)
C27 C26 C25 119.9(2)
C28 C27 C26 120.1(2)
C27 C28 C29 120.4(2)
C28 C29 C24 120.4(2)

loop_
_geom_bond_atom_site_label_1
_geom_bond_atom_site_label_2
_geom_bond_distance
O1 N1 1.415(2)
O1 C13 1.435(2)
O2 N2 1.409(2)
O2 C15 1.470(2)
N1 C16 1.281(2)
N2 C23 1.281(2)
C1 C2 1.512(2)
C1 C9 1.527(3)
C1 C8 1.533(2)
C2 C11 1.329(2)
C2 C3 1.516(2)
C3 C4 1.535(3)
C3 C10 1.535(3)
C4 C5 1.528(3)
C5 C9 1.523(3)
C5 C6 1.528(3)
C6 C7 1.528(3)
C7 C10 1.514(3)
C7 C8 1.525(3)
C11 C15 1.500(2)
C11 C12 1.515(2)
C12 C16 1.513(2)
C12 C13 1.524(2)
C13 C14 1.561(3)
C14 C23 1.500(2)
C14 C15 1.519(2)
C16 C17 1.472(2)
C17 C18 1.380(3)
C17 C22 1.389(2)
C18 C19 1.386(3)
C19 C20 1.377(3)
C20 C21 1.368(4)
C21 C22 1.365(3)
C23 C24 1.468(2)
C24 C25 1.383(3)
C24 C29 1.384(2)
C25 C26 1.374(3)
C26 C27 1.368(3)
C27 C28 1.363(3)
C28 C29 1.379(3)
